data_1518238
loop_
_publ_author_name
'Wang, Yang'
'Ren, Wenlong'
'Li, Jingfu'
'Wang, Haining'
'Shi, Yian'

_publ_section_title
;
 Facile palladium-catalyzed hydrocarboxylation of olefins without external
 CO gas.
;
_journal_issue 22
_journal_name_full 'Organic letters'
_journal_page_first 5960
_journal_page_last 5963
_journal_paper_doi 10.1021/ol502987f
_journal_volume 16
_journal_year 2014
_chemical_formula_sum 'C11 H14 O2'
_chemical_formula_weight 178.22
_chemical_name_systematic
; 
 ? 
;
_space_group_IT_number 14
_symmetry_cell_setting monoclinic
_symmetry_space_group_name_Hall '-P 2ybc'
_symmetry_space_group_name_H-M 'P 1 21/c 1'
_atom_sites_solution_hydrogens geom
_atom_sites_solution_primary direct
_atom_sites_solution_secondary difmap
_audit_creation_method SHELXL-97
_cell_angle_alpha 90.00
_cell_angle_beta 96.16(3)
_cell_angle_gamma 90.00
_cell_formula_units_Z 4
_cell_length_a 13.021(3)
_cell_length_b 5.7560(12)
_cell_length_c 13.563(3)
_cell_measurement_reflns_used 25
_cell_measurement_temperature 293(2)
_cell_measurement_theta_max 13
_cell_measurement_theta_min 9
_cell_volume 1010.7(4)
_computing_structure_refinement 'SHELXL-97 (Sheldrick, 1997)'
_computing_structure_solution 'SHELXS-97 (Sheldrick, 1990)'
_diffrn_ambient_temperature 293(2)
_diffrn_measured_fraction_theta_full 0.999
_diffrn_measured_fraction_theta_max 0.999
_diffrn_measurement_device_type 'Nonius CAD4'
_diffrn_measurement_method \w/2\q
_diffrn_radiation_monochromator graphite
_diffrn_radiation_source 'fine-focus sealed tube'
_diffrn_radiation_type MoK\a
_diffrn_radiation_wavelength 0.71073
_diffrn_reflns_av_R_equivalents 0.0148
_diffrn_reflns_av_sigmaI/netI 0.0355
_diffrn_reflns_limit_h_max 15
_diffrn_reflns_limit_h_min 0
_diffrn_reflns_limit_k_max 6
_diffrn_reflns_limit_k_min 0
_diffrn_reflns_limit_l_max 16
_diffrn_reflns_limit_l_min -16
_diffrn_reflns_number 1937
_diffrn_reflns_theta_full 25.38
_diffrn_reflns_theta_max 25.38
_diffrn_reflns_theta_min 1.57
_diffrn_standards_decay_% 1
_diffrn_standards_interval_count 200
_diffrn_standards_interval_time 2h
_diffrn_standards_number 3
_exptl_absorpt_coefficient_mu 0.079
_exptl_absorpt_correction_T_max 0.9921
_exptl_absorpt_correction_T_min 0.9766
_exptl_absorpt_correction_type none
_exptl_crystal_colour colourless
_exptl_crystal_density_diffrn 1.171
_exptl_crystal_density_method 'not measured'
_exptl_crystal_description block
_exptl_crystal_F_000 384
_exptl_crystal_size_max 0.30
_exptl_crystal_size_mid 0.20
_exptl_crystal_size_min 0.10
_refine_diff_density_max 0.174
_refine_diff_density_min -0.163
_refine_diff_density_rms 0.046
_refine_ls_extinction_coef 0.065(9)
_refine_ls_extinction_expression Fc^*^=kFc[1+0.001xFc^2^\l^3^/sin(2\q)]^-1/4^
_refine_ls_extinction_method SHELXL
_refine_ls_goodness_of_fit_ref 1.017
_refine_ls_hydrogen_treatment constr
_refine_ls_matrix_type full
_refine_ls_number_parameters 119
_refine_ls_number_reflns 1852
_refine_ls_number_restraints 0
_refine_ls_restrained_S_all 1.017
_refine_ls_R_factor_all 0.0886
_refine_ls_R_factor_gt 0.0554
_refine_ls_shift/su_max 0.000
_refine_ls_shift/su_mean 0.000
_refine_ls_structure_factor_coef Fsqd
_refine_ls_weighting_details 'calc w=1/[\s^2^(Fo^2^)+(0.1000P)^2^+0.0000P] where P=(Fo^2^+2Fc^2^)/3'
_refine_ls_weighting_scheme calc
_refine_ls_wR_factor_gt 0.1447
_refine_ls_wR_factor_ref 0.1705
_reflns_number_gt 1196
_reflns_number_total 1852
_reflns_threshold_expression >2sigma(I)
_cod_data_source_file ol502987f_si_002.cif
_cod_data_source_block b
_cod_depositor_comments
;
The following automatic conversions were performed:

'_symmetry_cell_setting' value 'Monoclinic' changed to 'monoclinic'
according to
/home/saulius/struct/COD-crude-data--automatic-downloads/rss-feeds/ACS/lib/dictionaries/cif_core.dic
dictionary named 'cif_core.dic' version 2.4.2 from 2011-04-26.

Automatic conversion script
Id: cif_fix_values 2930 2014-11-03 09:23:46Z andrius 

 Adding full bibliography for 1518238.cif.
;
_cod_original_sg_symbol_H-M P21/C
_cod_database_code 1518238

loop_
_symmetry_equiv_pos_as_xyz
'x, y, z'
'-x, y+1/2, -z+1/2'
'-x, -y, -z'
'x, -y-1/2, z-1/2'

loop_
_atom_site_label
_atom_site_type_symbol
_atom_site_fract_x
_atom_site_fract_y
_atom_site_fract_z
_atom_site_U_iso_or_equiv
_atom_site_adp_type
_atom_site_occupancy
_atom_site_symmetry_multiplicity
_atom_site_calc_flag
_atom_site_refinement_flags
O1 O 0.93101(14) -0.1699(3) 0.40874(13) 0.0777(6) Uani 1 1 d .
H1B H 0.9637 -0.1586 0.4662 0.117 Uiso 1 1 d R
C1 C 0.65161(17) 0.0951(4) 0.28126(17) 0.0588(7) Uani 1 1 d .
H1A H 0.6592 -0.0302 0.2394 0.071 Uiso 1 1 calc R
O2 O 0.97417(15) 0.2007(3) 0.40651(13) 0.0752(6) Uani 1 1 d .
C2 C 0.56476(18) 0.1082(5) 0.3319(2) 0.0701(8) Uani 1 1 d .
H2A H 0.5152 -0.0086 0.3244 0.084 Uiso 1 1 calc R
C3 C 0.5522(2) 0.2923(6) 0.39262(18) 0.0718(8) Uani 1 1 d .
H3A H 0.4937 0.3025 0.4261 0.086 Uiso 1 1 calc R
C4 C 0.6265(2) 0.4633(5) 0.40420(18) 0.0694(8) Uani 1 1 d .
H4A H 0.6181 0.5891 0.4456 0.083 Uiso 1 1 calc R
C5 C 0.71352(17) 0.4483(4) 0.35456(15) 0.0545(6) Uani 1 1 d .
H5A H 0.7637 0.5636 0.3636 0.065 Uiso 1 1 calc R
C6 C 0.72709(15) 0.2646(4) 0.29176(13) 0.0443(6) Uani 1 1 d .
C7 C 0.82085(15) 0.2536(4) 0.23431(14) 0.0489(6) Uani 1 1 d .
H7A H 0.8640 0.3894 0.2531 0.059 Uiso 1 1 calc R
C8 C 0.88596(17) 0.0362(4) 0.26057(16) 0.0580(7) Uani 1 1 d .
H8A H 0.8428 -0.0997 0.2467 0.070 Uiso 1 1 calc R
H8B H 0.9410 0.0295 0.2178 0.070 Uiso 1 1 calc R
C9 C 0.93281(15) 0.0246(4) 0.36596(17) 0.0500(6) Uani 1 1 d .
C10 C 0.79041(18) 0.2650(5) 0.12195(16) 0.0609(7) Uani 1 1 d .
H10A H 0.8518 0.2416 0.0885 0.073 Uiso 1 1 calc R
H10B H 0.7432 0.1384 0.1030 0.073 Uiso 1 1 calc R
C11 C 0.7403(2) 0.4896(5) 0.08642(19) 0.0748(8) Uani 1 1 d .
H11A H 0.7230 0.4832 0.0159 0.112 Uiso 1 1 calc R
H11B H 0.7873 0.6158 0.1026 0.112 Uiso 1 1 calc R
H11C H 0.6787 0.5133 0.1181 0.112 Uiso 1 1 calc R

loop_
_atom_site_aniso_label
_atom_site_aniso_U_11
_atom_site_aniso_U_22
_atom_site_aniso_U_33
_atom_site_aniso_U_23
_atom_site_aniso_U_13
_atom_site_aniso_U_12
O1 0.0765(13) 0.0813(14) 0.0700(12) 0.0129(10) -0.0172(9) -0.0121(10)
C1 0.0486(13) 0.0687(16) 0.0589(14) -0.0107(12) 0.0055(10) -0.0032(12)
O2 0.0829(13) 0.0735(13) 0.0637(11) 0.0070(9) -0.0175(9) -0.0107(10)
C2 0.0484(14) 0.0854(19) 0.0766(18) -0.0014(15) 0.0077(12) -0.0127(14)
C3 0.0521(14) 0.104(2) 0.0614(15) -0.0023(15) 0.0170(12) 0.0075(15)
C4 0.0721(17) 0.0825(19) 0.0551(14) -0.0128(13) 0.0148(12) 0.0122(15)
C5 0.0538(13) 0.0605(15) 0.0490(13) -0.0035(11) 0.0052(10) -0.0028(11)
C6 0.0381(11) 0.0567(13) 0.0370(10) -0.0006(10) -0.0008(8) 0.0020(10)
C7 0.0390(11) 0.0651(14) 0.0423(11) -0.0002(10) 0.0031(8) -0.0012(10)
C8 0.0474(12) 0.0792(17) 0.0474(13) -0.0031(11) 0.0048(9) 0.0102(12)
C9 0.0353(11) 0.0593(15) 0.0553(13) 0.0027(12) 0.0039(9) 0.0018(10)
C10 0.0511(13) 0.0883(18) 0.0434(12) -0.0009(12) 0.0060(10) 0.0028(12)
C11 0.0766(18) 0.092(2) 0.0538(14) 0.0109(14) -0.0031(12) 0.0040(15)

loop_
_atom_type_symbol
_atom_type_description
_atom_type_scat_dispersion_real
_atom_type_scat_dispersion_imag
_atom_type_scat_source
C C 0.0033 0.0016 'International Tables Vol C Tables 4.2.6.8 and 6.1.1.4'
H H 0.0000 0.0000 'International Tables Vol C Tables 4.2.6.8 and 6.1.1.4'
O O 0.0106 0.0060 'International Tables Vol C Tables 4.2.6.8 and 6.1.1.4'

loop_
_geom_angle_atom_site_label_1
_geom_angle_atom_site_label_2
_geom_angle_atom_site_label_3
_geom_angle
C9 O1 H1B 108.8
C6 C1 C2 121.3(2)
C6 C1 H1A 119.3
C2 C1 H1A 119.3
C3 C2 C1 119.9(2)
C3 C2 H2A 120.0
C1 C2 H2A 120.0
C2 C3 C4 119.7(2)
C2 C3 H3A 120.1
C4 C3 H3A 120.1
C3 C4 C5 120.2(2)
C3 C4 H4A 119.9
C5 C4 H4A 119.9
C6 C5 C4 120.9(2)
C6 C5 H5A 119.5
C4 C5 H5A 119.5
C5 C6 C1 117.89(19)
C5 C6 C7 120.78(19)
C1 C6 C7 121.32(19)
C6 C7 C8 111.74(17)
C6 C7 C10 111.82(16)
C8 C7 C10 110.08(18)
C6 C7 H7A 107.7
C8 C7 H7A 107.7
C10 C7 H7A 107.7
C9 C8 C7 114.69(19)
C9 C8 H8A 108.6
C7 C8 H8A 108.6
C9 C8 H8B 108.6
C7 C8 H8B 108.6
H8A C8 H8B 107.6
O2 C9 O1 123.1(2)
O2 C9 C8 119.9(2)
O1 C9 C8 117.0(2)
C11 C10 C7 114.3(2)
C11 C10 H10A 108.7
C7 C10 H10A 108.7
C11 C10 H10B 108.7
C7 C10 H10B 108.7
H10A C10 H10B 107.6
C10 C11 H11A 109.5
C10 C11 H11B 109.5
H11A C11 H11B 109.5
C10 C11 H11C 109.5
H11A C11 H11C 109.5
H11B C11 H11C 109.5

loop_
_geom_bond_atom_site_label_1
_geom_bond_atom_site_label_2
_geom_bond_distance
O1 C9 1.262(3)
O1 H1B 0.8500
C1 C6 1.381(3)
C1 C2 1.387(3)
C1 H1A 0.9300
O2 C9 1.248(3)
C2 C3 1.363(4)
C2 H2A 0.9300
C3 C4 1.377(4)
C3 H3A 0.9300
C4 C5 1.381(3)
C4 H4A 0.9300
C5 C6 1.381(3)
C5 H5A 0.9300
C6 C7 1.519(3)
C7 C8 1.532(3)
C7 C10 1.534(3)
C7 H7A 0.9800
C8 C9 1.494(3)
C8 H8A 0.9700
C8 H8B 0.9700
C10 C11 1.504(3)
C10 H10A 0.9700
C10 H10B 0.9700
C11 H11A 0.9600
C11 H11B 0.9600
C11 H11C 0.9600

loop_
_geom_torsion_atom_site_label_1
_geom_torsion_atom_site_label_2
_geom_torsion_atom_site_label_3
_geom_torsion_atom_site_label_4
_geom_torsion
C6 C1 C2 C3 0.7(4)
C1 C2 C3 C4 -0.7(4)
C2 C3 C4 C5 0.0(4)
C3 C4 C5 C6 0.9(4)
C4 C5 C6 C1 -0.8(3)
C4 C5 C6 C7 177.6(2)
C2 C1 C6 C5 0.1(3)
C2 C1 C6 C7 -178.4(2)
C5 C6 C7 C8 119.8(2)
C1 C6 C7 C8 -61.7(2)
C5 C6 C7 C10 -116.3(2)
C1 C6 C7 C10 62.1(3)
C6 C7 C8 C9 -63.6(2)
C10 C7 C8 C9 171.55(19)
C7 C8 C9 O2 -43.9(3)
C7 C8 C9 O1 138.3(2)
C6 C7 C10 C11 64.1(3)
C8 C7 C10 C11 -171.1(2)
